data_7232069
loop_
_publ_author_name
'Ying, Jun'
'Chen, Ya-Guang'
'Wang, Xiu-Yan'

_publ_section_title
;
 A series of 0D to 3D Anderson-type polyoxometalate-based compounds
 obtained under ambient and hydrothermal conditions
;
_journal_issue 7
_journal_name_full CrystEngComm
_journal_page_first 1168
_journal_paper_doi 10.1039/C8CE01971A
_journal_volume 21
_journal_year 2019
_chemical_formula_moiety '0.5(C14 H40 Cr2 Cu4 K2 Mo12 N12 O52)'
_chemical_formula_sum 'C7 H20 Cr Cu2 K Mo6 N6 O26'
_chemical_formula_weight 1398.11
_space_group_crystal_system monoclinic
_space_group_IT_number 13
_space_group_name_Hall '-P 2yc'
_space_group_name_H-M_alt 'P 1 2/c 1'
_symmetry_space_group_name_Hall '-P 2yc'
_symmetry_space_group_name_H-M 'P 1 2/c 1'
_atom_sites_solution_hydrogens mixed
_audit_creation_date 2018-12-12
_audit_creation_method
;
Olex2 1.2
(compiled 2018.05.29 svn.r3508 for OlexSys, GUI svn.r5506)
;
_audit_update_record
;
2018-12-18 deposited with the CCDC.
2019-01-09 downloaded from the CCDC.
;
_cell_angle_alpha 90
_cell_angle_beta 99.8540(10)
_cell_angle_gamma 90
_cell_formula_units_Z 2
_cell_length_a 11.5188(5)
_cell_length_b 5.9468(3)
_cell_length_c 21.0100(10)
_cell_measurement_reflns_used 5152
_cell_measurement_temperature 296(2)
_cell_measurement_theta_max 28.311
_cell_measurement_theta_min 2.425
_cell_volume 1417.95(12)
_computing_cell_refinement 'SAINT V8.18C (?, 2016)'
_computing_data_reduction 'SAINT V8.18C (?, 2016)'
_computing_molecular_graphics 'Olex2 (Dolomanov et al., 2009)'
_computing_publication_material 'Olex2 (Dolomanov et al., 2009)'
_computing_structure_refinement 'ShelXL (Sheldrick, 2015)'
_computing_structure_solution 'SHELXS-97 (Sheldrick, 1990)'
_diffrn_ambient_temperature 296.15
_diffrn_measured_fraction_theta_full 1.000
_diffrn_measured_fraction_theta_max 0.999
_diffrn_measurement_device_type 'Bruker D8 Venture'
_diffrn_measurement_method 'phi and omega scans'
_diffrn_radiation_monochromator graphite
_diffrn_radiation_type MoK\a
_diffrn_radiation_wavelength 0.71073
_diffrn_reflns_av_R_equivalents 0.0217
_diffrn_reflns_av_unetI/netI 0.0256
_diffrn_reflns_Laue_measured_fraction_full 1.000
_diffrn_reflns_Laue_measured_fraction_max 0.999
_diffrn_reflns_limit_h_max 14
_diffrn_reflns_limit_h_min -15
_diffrn_reflns_limit_k_max 7
_diffrn_reflns_limit_k_min -6
_diffrn_reflns_limit_l_max 28
_diffrn_reflns_limit_l_min -28
_diffrn_reflns_number 9878
_diffrn_reflns_point_group_measured_fraction_full 1.000
_diffrn_reflns_point_group_measured_fraction_max 0.999
_diffrn_reflns_theta_full 25.242
_diffrn_reflns_theta_max 28.313
_diffrn_reflns_theta_min 1.794
_exptl_absorpt_coefficient_mu 4.661
_exptl_absorpt_correction_T_max 0.8468
_exptl_absorpt_correction_T_min 0.5674
_exptl_absorpt_correction_type multi-scan
_exptl_absorpt_process_details SADABS
_exptl_crystal_colour colourless
_exptl_crystal_colour_primary colourless
_exptl_crystal_density_diffrn 3.275
_exptl_crystal_density_method 'not measured'
_exptl_crystal_description block
_exptl_crystal_F_000 1330
_exptl_crystal_size_max 0.14
_exptl_crystal_size_mid 0.12
_exptl_crystal_size_min 0.1
_refine_diff_density_max 0.550
_refine_diff_density_min -1.498
_refine_diff_density_rms 0.150
_refine_ls_extinction_method none
_refine_ls_goodness_of_fit_ref 1.085
_refine_ls_hydrogen_treatment mixed
_refine_ls_matrix_type full
_refine_ls_number_parameters 234
_refine_ls_number_reflns 3522
_refine_ls_number_restraints 4
_refine_ls_restrained_S_all 1.085
_refine_ls_R_factor_all 0.0292
_refine_ls_R_factor_gt 0.0249
_refine_ls_shift/su_max 0.001
_refine_ls_shift/su_mean 0.000
_refine_ls_structure_factor_coef Fsqd
_refine_ls_weighting_details 'w=1/[\s^2^(Fo^2^)+(0.0245P)^2^+4.9532P] where P=(Fo^2^+2Fc^2^)/3'
_refine_ls_weighting_scheme calc
_refine_ls_wR_factor_gt 0.0615
_refine_ls_wR_factor_ref 0.0631
_reflns_Friedel_coverage 0.000
_reflns_number_gt 3193
_reflns_number_total 3522
_reflns_threshold_expression 'I > 2\s(I)'
_cod_data_source_file c8ce01971a2.cif
_cod_data_source_block y_CCDC1
_cod_depositor_comments 'Adding full bibliography for 7232067--7232073.cif.'
_cod_database_code 7232069
_shelx_shelxl_version_number 2018/3
_shelx_space_group_comment
;
The symmetry employed for this shelxl refinement is uniquely defined
by the following loop, which should always be used as a source of
symmetry information in preference to the above space-group names.
They are only intended as comments.
;
_olex2_refinement_description
;
1. Fixed Uiso
 At 1.2 times of:
  All C(H) groups, All C(H,H) groups
 At 1.5 times of:
  All N(H,H,H) groups, All O(H,H) groups
2. Restrained distances
 O11-H11 = O5-H5 = H6-O6
 0.85 with sigma of 0.02
 H11_$1-H11
 2.2 with sigma of 0.02
3. Others
 Fixed Sof: H4B(0.5) H4A(0.5)
4.a Riding coordinates:
 O1W(H1WA,H1WB)
4.b Secondary CH2 refined with riding coordinates:
 C3(H3A,H3B), C4(H4B,H4A)
4.c Aromatic/amide H refined with riding coordinates:
 C1(H1), C2(H2)
;
_olex2_submission_special_instructions 'No special instructions were received'

loop_
_space_group_symop_operation_xyz
'x, y, z'
'-x, y, -z+1/2'
'-x, -y, -z'
'x, -y, z-1/2'

loop_
_atom_site_label
_atom_site_type_symbol
_atom_site_fract_x
_atom_site_fract_y
_atom_site_fract_z
_atom_site_U_iso_or_equiv
_atom_site_adp_type
_atom_site_occupancy
_atom_site_site_symmetry_order
_atom_site_calc_flag
_atom_site_refinement_flags_posn
_atom_site_refinement_flags_adp
_atom_site_refinement_flags_occupancy
Mo1 Mo 0.73275(2) 0.51253(5) 0.40980(2) 0.01437(8) Uani 1 1 d . . .
Mo2 Mo 0.78976(3) 0.78885(5) 0.54949(2) 0.01320(7) Uani 1 1 d . . .
Mo3 Mo 1.05023(3) 0.78110(5) 0.63793(2) 0.01316(8) Uani 1 1 d . . .
Cu1 Cu 0.76886(4) 0.68449(8) 0.70610(2) 0.01964(11) Uani 1 1 d . . .
Cr1 Cr 1.000000 0.500000 0.500000 0.00986(14) Uani 1 2 d S T P
K1 K 0.500000 0.500000 0.500000 0.0254(3) Uani 1 2 d S T P
O1 O 1.0939(2) 0.6624(5) 0.71199(12) 0.0204(5) Uani 1 1 d . . .
O1W O 0.5330(3) 0.1780(8) 0.53891(17) 0.0483(10) Uani 1 1 d . . .
H1WA H 0.488686 0.060357 0.546182 0.072 Uiso 1 1 d R . .
H1WB H 0.606526 0.155187 0.544692 0.072 Uiso 1 1 d R . .
O2 O 0.8851(2) 0.6987(4) 0.63008(12) 0.0152(5) Uani 1 1 d . . .
O3 O 0.6890(3) 0.6172(6) 0.33446(13) 0.0311(7) Uani 1 1 d . . .
O4 O 0.6056(2) 0.4232(6) 0.43408(15) 0.0314(7) Uani 1 1 d . . .
O5 O 1.0733(2) 0.4446(4) 0.59078(11) 0.0127(5) Uani 1 1 d D . .
O6 O 0.8361(2) 0.4536(4) 0.51126(12) 0.0125(5) Uani 1 1 d D . .
O7 O 0.6608(2) 0.6734(5) 0.56359(13) 0.0209(6) Uani 1 1 d . . .
O8 O 1.2046(2) 0.7807(5) 0.60834(13) 0.0197(5) Uani 1 1 d . . .
O9 O 1.0424(2) 1.0639(5) 0.65201(13) 0.0226(6) Uani 1 1 d . . .
O10 O 0.7757(2) 1.0737(4) 0.56169(13) 0.0195(5) Uani 1 1 d . . .
O11 O 0.9746(2) 0.8058(4) 0.53323(12) 0.0129(5) Uani 1 1 d D . .
O12 O 0.7523(2) 0.8020(4) 0.45437(12) 0.0187(5) Uani 1 1 d . . .
N1 N 0.7176(3) 1.3729(5) 0.69598(14) 0.0152(6) Uani 1 1 d . . .
N2 N 0.6067(3) 1.0758(5) 0.69444(14) 0.0152(6) Uani 1 1 d . . .
N3 N 0.7200(3) 0.9987(5) 0.70829(15) 0.0164(6) Uani 1 1 d . . .
H5 H 1.054(4) 0.322(5) 0.607(2) 0.025 Uiso 1 1 d DR . .
H6 H 0.824(4) 0.326(5) 0.526(2) 0.025 Uiso 1 1 d DR . .
H11 H 1.028(3) 0.891(5) 0.5418(13) 0.025 Uiso 1 1 d DR . .
C1 C 0.7839(3) 1.1845(6) 0.70887(18) 0.0178(7) Uani 1 1 d . . .
H1 H 0.865861 1.185591 0.717255 0.021 Uiso 1 1 calc R . .
C2 C 0.6072(3) 1.2962(6) 0.68709(18) 0.0183(7) Uani 1 1 d . . .
H2 H 0.540234 1.385294 0.677127 0.022 Uiso 1 1 calc R . .
C3 C 0.5044(3) 0.9258(7) 0.68841(19) 0.0209(8) Uani 1 1 d . . .
H3A H 0.506823 0.821885 0.653075 0.025 Uiso 1 1 calc R . .
H3B H 0.433032 1.014461 0.677886 0.025 Uiso 1 1 calc R . .
C4 C 0.500000 0.7921(9) 0.750000 0.0220(11) Uani 1 2 d S T P
H4B H 0.568763 0.695350 0.757884 0.026 Uiso 0.5 1 calc R . .
H4A H 0.431239 0.695345 0.742116 0.026 Uiso 0.5 1 calc R . .

loop_
_atom_site_aniso_label
_atom_site_aniso_U_11
_atom_site_aniso_U_22
_atom_site_aniso_U_33
_atom_site_aniso_U_23
_atom_site_aniso_U_13
_atom_site_aniso_U_12
Mo1 0.00904(13) 0.01851(16) 0.01465(14) -0.00195(11) -0.00052(10) 0.00191(11)
Mo2 0.01183(14) 0.01165(14) 0.01703(15) 0.00018(11) 0.00504(11) 0.00223(10)
Mo3 0.01581(14) 0.01206(14) 0.01178(14) -0.00138(10) 0.00284(11) -0.00028(11)
Cu1 0.0240(2) 0.0101(2) 0.0252(2) -0.00013(17) 0.00521(19) -0.00023(17)
Cr1 0.0075(3) 0.0109(3) 0.0111(3) 0.0008(3) 0.0013(3) 0.0006(3)
K1 0.0212(6) 0.0280(6) 0.0283(6) -0.0008(5) 0.0082(5) 0.0013(5)
O1 0.0184(12) 0.0247(14) 0.0167(12) 0.0031(11) -0.0008(10) 0.0015(11)
O1W 0.0276(17) 0.077(3) 0.0396(19) 0.0032(19) 0.0038(15) 0.0256(18)
O2 0.0127(11) 0.0177(12) 0.0153(12) 0.0033(10) 0.0028(9) -0.0013(10)
O3 0.0286(15) 0.047(2) 0.0159(13) -0.0004(13) -0.0017(11) 0.0144(14)
O4 0.0140(13) 0.049(2) 0.0321(16) -0.0115(15) 0.0073(11) -0.0081(13)
O5 0.0135(11) 0.0124(11) 0.0124(11) 0.0019(9) 0.0032(9) 0.0008(9)
O6 0.0095(10) 0.0120(11) 0.0165(12) 0.0005(9) 0.0040(9) -0.0015(9)
O7 0.0138(12) 0.0238(14) 0.0255(14) 0.0023(11) 0.0041(10) 0.0005(11)
O8 0.0113(11) 0.0250(14) 0.0242(13) -0.0068(11) 0.0065(10) -0.0054(10)
O9 0.0274(14) 0.0164(13) 0.0249(14) -0.0021(11) 0.0069(11) -0.0014(11)
O10 0.0208(13) 0.0169(13) 0.0212(13) 0.0005(10) 0.0052(10) 0.0028(11)
O11 0.0109(11) 0.0115(11) 0.0161(12) -0.0010(9) 0.0018(9) -0.0003(9)
O12 0.0209(13) 0.0198(13) 0.0149(12) 0.0016(10) 0.0019(10) 0.0064(11)
N1 0.0185(14) 0.0082(13) 0.0184(14) -0.0014(11) 0.0019(11) -0.0011(11)
N2 0.0147(14) 0.0109(14) 0.0194(15) -0.0005(11) 0.0013(11) -0.0004(11)
N3 0.0164(14) 0.0095(14) 0.0237(16) 0.0004(11) 0.0043(12) 0.0021(11)
C1 0.0182(17) 0.0135(17) 0.0222(18) -0.0007(14) 0.0046(14) 0.0001(14)
C2 0.0190(17) 0.0121(16) 0.0229(18) -0.0014(13) 0.0009(14) 0.0019(14)
C3 0.0159(17) 0.0167(18) 0.030(2) -0.0024(15) 0.0029(15) -0.0056(14)
C4 0.021(3) 0.012(2) 0.035(3) 0.000 0.011(2) 0.000

loop_
_atom_type_symbol
_atom_type_description
_atom_type_scat_dispersion_real
_atom_type_scat_dispersion_imag
_atom_type_scat_source
C C 0.0033 0.0016 'International Tables Vol C Tables 4.2.6.8 and 6.1.1.4'
H H 0.0000 0.0000 'International Tables Vol C Tables 4.2.6.8 and 6.1.1.4'
Cr Cr 0.3209 0.6236 'International Tables Vol C Tables 4.2.6.8 and 6.1.1.4'
Cu Cu 0.3201 1.2651 'International Tables Vol C Tables 4.2.6.8 and 6.1.1.4'
K K 0.2009 0.2494 'International Tables Vol C Tables 4.2.6.8 and 6.1.1.4'
Mo Mo -1.6832 0.6857 'International Tables Vol C Tables 4.2.6.8 and 6.1.1.4'
N N 0.0061 0.0033 'International Tables Vol C Tables 4.2.6.8 and 6.1.1.4'
O O 0.0106 0.0060 'International Tables Vol C Tables 4.2.6.8 and 6.1.1.4'

loop_
_geom_angle_atom_site_label_1
_geom_angle_atom_site_label_2
_geom_angle_atom_site_label_3
_geom_angle
_geom_angle_site_symmetry_1
_geom_angle_site_symmetry_3
O3 Mo1 K1 112.12(10) . .
O3 Mo1 O4 105.02(15) . .
O3 Mo1 O5 95.15(12) . 3_766
O3 Mo1 O6 162.16(13) . .
O3 Mo1 O8 101.93(14) . 3_766
O3 Mo1 O12 96.63(14) . .
O4 Mo1 K1 21.67(11) . .
O4 Mo1 O5 159.29(13) . 3_766
O4 Mo1 O6 90.58(12) . .
O4 Mo1 O8 98.31(14) . 3_766
O4 Mo1 O12 99.48(13) . .
O5 Mo1 K1 148.10(6) 3_766 .
O5 Mo1 O6 70.30(8) 3_766 .
O6 Mo1 K1 79.56(6) . .
O8 Mo1 K1 115.18(8) 3_766 .
O8 Mo1 O5 72.50(10) 3_766 3_766
O8 Mo1 O6 83.91(10) 3_766 .
O8 Mo1 O12 149.92(11) 3_766 .
O12 Mo1 K1 78.34(8) . .
O12 Mo1 O5 82.51(10) . 3_766
O12 Mo1 O6 71.87(10) . .
O2 Mo2 K1 117.60(7) . .
O2 Mo2 O6 86.15(10) . .
O2 Mo2 O11 74.35(9) . .
O2 Mo2 O12 153.23(11) . .
O6 Mo2 K1 75.44(6) . .
O7 Mo2 K1 26.11(9) . .
O7 Mo2 O2 96.74(12) . .
O7 Mo2 O6 88.40(11) . .
O7 Mo2 O10 105.22(13) . .
O7 Mo2 O11 158.80(11) . .
O7 Mo2 O12 98.39(12) . .
O10 Mo2 K1 112.96(9) . .
O10 Mo2 O2 101.32(12) . .
O10 Mo2 O6 163.39(11) . .
O10 Mo2 O11 95.48(11) . .
O10 Mo2 O12 95.84(12) . .
O11 Mo2 K1 144.45(6) . .
O11 Mo2 O6 72.06(9) . .
O12 Mo2 K1 72.94(8) . .
O12 Mo2 O6 72.37(10) . .
O12 Mo2 O11 83.75(10) . .
O1 Mo3 O2 96.03(12) . .
O1 Mo3 O5 89.71(11) . .
O1 Mo3 O8 98.35(12) . .
O1 Mo3 O9 105.37(13) . .
O1 Mo3 O11 158.95(12) . .
O2 Mo3 O5 85.79(10) . .
O2 Mo3 O8 152.97(11) . .
O2 Mo3 O11 73.80(9) . .
O8 Mo3 O5 71.56(10) . .
O8 Mo3 O11 84.88(10) . .
O9 Mo3 O2 100.53(12) . .
O9 Mo3 O5 162.78(11) . .
O9 Mo3 O8 97.56(12) . .
O9 Mo3 O11 94.73(11) . .
O11 Mo3 O5 71.48(9) . .
O1 Cu1 O2 97.24(10) 2_756 .
N1 Cu1 O1 101.47(12) 1_545 2_756
N1 Cu1 O2 99.47(11) 1_545 .
N1 Cu1 N3 146.09(13) 1_545 .
N3 Cu1 O1 102.51(12) . 2_756
N3 Cu1 O2 100.90(11) . .
O5 Cr1 O5 180.00(14) . 3_766
O5 Cr1 O11 82.98(10) 3_766 3_766
O5 Cr1 O11 97.02(10) . 3_766
O5 Cr1 O11 82.98(10) . .
O5 Cr1 O11 97.02(10) 3_766 .
O6 Cr1 O5 96.95(10) . .
O6 Cr1 O5 96.95(10) 3_766 3_766
O6 Cr1 O5 83.05(10) . 3_766
O6 Cr1 O5 83.05(10) 3_766 .
O6 Cr1 O6 180.0 . 3_766
O6 Cr1 O11 96.69(10) 3_766 .
O6 Cr1 O11 96.69(10) . 3_766
O6 Cr1 O11 83.31(10) . .
O6 Cr1 O11 83.31(10) 3_766 3_766
O11 Cr1 O11 180.0 . 3_766
Mo1 K1 Mo1 180.0 . 3_666
Mo1 K1 Mo2 54.360(7) . .
Mo1 K1 Mo2 54.361(7) 3_666 3_666
Mo1 K1 Mo2 125.640(7) 3_666 .
Mo1 K1 Mo2 125.640(7) . 3_666
Mo2 K1 Mo2 180.0 3_666 .
O1W K1 Mo1 97.18(9) 3_666 3_666
O1W K1 Mo1 97.19(9) . .
O1W K1 Mo1 82.81(9) . 3_666
O1W K1 Mo1 82.82(9) 3_666 .
O1W K1 Mo2 77.40(10) . 3_666
O1W K1 Mo2 77.40(10) 3_666 .
O1W K1 Mo2 102.60(10) . .
O1W K1 Mo2 102.60(10) 3_666 3_666
O1W K1 O1W 180.0(2) 3_666 .
O1W K1 O7 83.83(13) 3_666 .
O1W K1 O7 96.17(12) 3_666 3_666
O1W K1 O7 96.17(13) . .
O1W K1 O7 83.83(13) . 3_666
O4 K1 Mo1 18.04(9) . .
O4 K1 Mo1 161.96(9) 3_666 .
O4 K1 Mo1 161.96(9) . 3_666
O4 K1 Mo1 18.04(9) 3_666 3_666
O4 K1 Mo2 108.38(8) 3_666 .
O4 K1 Mo2 71.62(8) 3_666 3_666
O4 K1 Mo2 71.62(8) . .
O4 K1 Mo2 108.38(8) . 3_666
O4 K1 O1W 88.34(14) 3_666 3_666
O4 K1 O1W 91.66(14) . 3_666
O4 K1 O1W 88.34(14) . .
O4 K1 O1W 91.66(14) 3_666 .
O4 K1 O4 180.00(11) 3_666 .
O4 K1 O7 91.14(10) . 3_666
O4 K1 O7 88.87(10) 3_666 3_666
O4 K1 O7 91.13(10) 3_666 .
O4 K1 O7 88.86(10) . .
O7 K1 Mo1 72.36(6) 3_666 3_666
O7 K1 Mo1 107.64(6) . 3_666
O7 K1 Mo1 72.36(6) . .
O7 K1 Mo1 107.64(6) 3_666 .
O7 K1 Mo2 18.81(6) 3_666 3_666
O7 K1 Mo2 18.81(6) . .
O7 K1 Mo2 161.19(6) 3_666 .
O7 K1 Mo2 161.19(6) . 3_666
O7 K1 O7 180.0 . 3_666
Mo3 O1 Cu1 140.70(16) . 2_756
Mo2 O2 Mo3 113.97(12) . .
Mo2 O2 Cu1 108.31(11) . .
Mo3 O2 Cu1 129.83(12) . .
Mo1 O4 K1 140.29(18) . .
Mo1 O5 Mo3 95.33(9) 3_766 .
Cr1 O5 Mo1 103.66(10) . 3_766
Cr1 O5 Mo3 102.22(10) . .
Mo2 O6 Mo1 94.57(9) . .
Cr1 O6 Mo1 102.98(10) . .
Cr1 O6 Mo2 102.18(10) . .
Mo2 O7 K1 135.08(14) . .
Mo1 O8 Mo3 116.38(13) 3_766 .
Mo2 O11 Mo3 93.94(9) . .
Cr1 O11 Mo2 102.46(10) . .
Cr1 O11 Mo3 103.30(10) . .
Mo1 O12 Mo2 115.97(13) . .
C1 N1 Cu1 127.9(3) . 1_565
C2 N1 Cu1 127.3(3) . 1_565
C2 N1 C1 103.7(3) . .
N3 N2 C3 122.6(3) . .
C2 N2 N3 109.5(3) . .
C2 N2 C3 127.9(3) . .
N2 N3 Cu1 125.7(2) . .
C1 N3 Cu1 129.4(3) . .
C1 N3 N2 103.3(3) . .
N3 C1 N1 113.1(3) . .
N2 C2 N1 110.3(3) . .
N2 C3 C4 112.7(3) . .
C3 C4 C3 117.2(5) . 2_656

loop_
_geom_bond_atom_site_label_1
_geom_bond_atom_site_label_2
_geom_bond_distance
_geom_bond_site_symmetry_2
Mo1 K1 3.5389(3) .
Mo1 O3 1.695(3) .
Mo1 O4 1.715(3) .
Mo1 O5 2.251(2) 3_766
Mo1 O6 2.284(2) .
Mo1 O8 1.950(3) 3_766
Mo1 O12 1.954(3) .
Mo2 K1 3.7395(3) .
Mo2 O2 1.930(2) .
Mo2 O6 2.247(2) .
Mo2 O7 1.707(3) .
Mo2 O10 1.725(3) .
Mo2 O11 2.215(2) .
Mo2 O12 1.973(3) .
Mo3 O1 1.704(3) .
Mo3 O2 1.943(2) .
Mo3 O5 2.269(2) .
Mo3 O8 1.982(2) .
Mo3 O9 1.713(3) .
Mo3 O11 2.228(2) .
Cu1 O1 2.132(3) 2_756
Cu1 O2 2.255(2) .
Cu1 N1 1.946(3) 1_545
Cu1 N3 1.955(3) .
Cr1 O5 1.977(2) 3_766
Cr1 O5 1.977(2) .
Cr1 O6 1.962(2) .
Cr1 O6 1.962(2) 3_766
Cr1 O11 1.988(2) 3_766
Cr1 O11 1.988(2) .
K1 O1W 2.091(4) .
K1 O1W 2.091(4) 3_666
K1 O4 2.046(3) .
K1 O4 2.046(3) 3_666
K1 O7 2.331(3) 3_666
K1 O7 2.331(3) .
N1 C1 1.357(5) .
N1 C2 1.333(5) .
N2 N3 1.367(4) .
N2 C2 1.320(5) .
N2 C3 1.466(5) .
N3 C1 1.327(5) .
C3 C4 1.527(5) .

loop_
_geom_torsion_atom_site_label_1
_geom_torsion_atom_site_label_2
_geom_torsion_atom_site_label_3
_geom_torsion_atom_site_label_4
_geom_torsion
_geom_torsion_site_symmetry_1
_geom_torsion_site_symmetry_4
Cu1 N1 C1 N3 168.3(3) 1_565 .
Cu1 N1 C2 N2 -168.1(2) 1_565 .
Cu1 N3 C1 N1 166.1(3) . .
O2 Mo2 O7 K1 -144.97(19) . .
O2 Mo3 O1 Cu1 -157.6(2) . 2_756
O3 Mo1 O4 K1 -112.4(3) . .
O5 Mo1 O4 K1 81.1(5) 3_766 .
O5 Mo3 O1 Cu1 116.7(2) . 2_756
O6 Mo1 O4 K1 58.9(3) . .
O6 Mo2 O7 K1 -59.0(2) . .
O8 Mo1 O4 K1 142.8(3) 3_766 .
O8 Mo3 O1 Cu1 45.4(3) . 2_756
O9 Mo3 O1 Cu1 -54.9(3) . 2_756
O10 Mo2 O7 K1 111.3(2) . .
O11 Mo2 O7 K1 -81.5(4) . .
O11 Mo3 O1 Cu1 142.9(2) . 2_756
O12 Mo1 O4 K1 -12.8(3) . .
O12 Mo2 O7 K1 12.9(2) . .
N2 N3 C1 N1 -0.3(4) . .
N2 C3 C4 C3 58.8(2) . 2_656
N3 N2 C2 N1 -0.5(4) . .
N3 N2 C3 C4 59.6(5) . .
C1 N1 C2 N2 0.3(4) . .
C2 N1 C1 N3 0.0(4) . .
C2 N2 N3 Cu1 -166.6(3) . .
C2 N2 N3 C1 0.4(4) . .
C2 N2 C3 C4 -121.5(4) . .
C3 N2 N3 Cu1 12.5(5) . .
C3 N2 N3 C1 179.6(3) . .
C3 N2 C2 N1 -179.5(3) . .
